data_7121587
loop_
_publ_author_name
'Kuwabara, Takuya'
'Kato, Takahiro'
'Takano, Kouichi'
'Kodama, Shintaro'
'Manabe, Yuuka'
'Tsuchida, Noriko'
'Takano, Keiko'
'Minami, Yasunori'
'Hiyama, Tamejiro'
'Ishii, Youichi'

_publ_section_title
;
 P-C reductive elimination in Ru(ii) complexes to convert triarylphosphine
 ligands into five- or six-membered phosphacycles.
;
_journal_issue 42
_journal_name_full 'Chemical communications (Cambridge, England)'
_journal_page_first 5357
_journal_page_last 5360
_journal_paper_doi 10.1039/c8cc02539h
_journal_volume 54
_journal_year 2018
_chemical_formula_sum 'C80 H56 B F24 P Ru'
_chemical_formula_weight 1616.09
_space_group_crystal_system triclinic
_space_group_IT_number 2
_space_group_name_Hall '-P 1'
_space_group_name_H-M_alt 'P -1'
_symmetry_space_group_name_Hall '-P 1'
_symmetry_space_group_name_H-M 'P -1'
_atom_sites_solution_hydrogens geom
_audit_creation_method SHELXL-2014/7
_audit_update_record
;
2018-02-28 deposited with the CCDC.
2018-04-30 downloaded from the CCDC.
;
_cell_angle_alpha 86.105(14)
_cell_angle_beta 79.344(16)
_cell_angle_gamma 84.218(15)
_cell_formula_units_Z 2
_cell_length_a 12.285(5)
_cell_length_b 15.887(7)
_cell_length_c 18.760(8)
_cell_measurement_reflns_used 9563
_cell_measurement_temperature 93(2)
_cell_measurement_theta_max 31.1805
_cell_measurement_theta_min 3.2122
_cell_volume 3575(3)
_computing_cell_refinement 'RIGAKU CrystalClear'
_computing_data_collection 'RIGAKU CrystalClear'
_computing_data_reduction 'RIGAKU CrystalClear'
_computing_molecular_graphics 'Yadokari-XG 2009(Wakita Nemoto et al.)'
_computing_publication_material 'Yadokari-XG 2009(Wakita,Nemoto et al.)'
_computing_structure_refinement 'SHELXL-2014 (Sheldrick, 2014)'
_computing_structure_solution SIR-2014
_diffrn_ambient_temperature 93(2)
_diffrn_detector_area_resol_mean 28.5714
_diffrn_measured_fraction_theta_full 0.980
_diffrn_measured_fraction_theta_max 0.974
_diffrn_measurement_device_type 'Rigaku VariMax Saturn'
_diffrn_measurement_method 'omega scans'
_diffrn_radiation_monochromator Confocal
_diffrn_radiation_source 'rotating-anode X-ray tube'
_diffrn_radiation_type MoK\a
_diffrn_radiation_wavelength 0.71075
_diffrn_reflns_av_R_equivalents 0.0835
_diffrn_reflns_av_unetI/netI 0.1540
_diffrn_reflns_Laue_measured_fraction_full 0.980
_diffrn_reflns_Laue_measured_fraction_max 0.974
_diffrn_reflns_limit_h_max 15
_diffrn_reflns_limit_h_min -15
_diffrn_reflns_limit_k_max 19
_diffrn_reflns_limit_k_min -18
_diffrn_reflns_limit_l_max 23
_diffrn_reflns_limit_l_min -22
_diffrn_reflns_number 26144
_diffrn_reflns_point_group_measured_fraction_full 0.980
_diffrn_reflns_point_group_measured_fraction_max 0.974
_diffrn_reflns_theta_full 25.242
_diffrn_reflns_theta_max 25.998
_diffrn_reflns_theta_min 3.212
_exptl_absorpt_coefficient_mu 0.349
_exptl_absorpt_correction_T_max 0.9824
_exptl_absorpt_correction_T_min 0.9497
_exptl_absorpt_correction_type numerical
_exptl_absorpt_process_details '(NUMABS; Rigaku, 2005)'
_exptl_crystal_colour Red
_exptl_crystal_density_diffrn 1.501
_exptl_crystal_description Prism
_exptl_crystal_F_000 1632
_exptl_crystal_size_max 0.220
_exptl_crystal_size_mid 0.120
_exptl_crystal_size_min 0.010
_refine_diff_density_max 0.707
_refine_diff_density_min -0.926
_refine_diff_density_rms 0.114
_refine_ls_extinction_method none
_refine_ls_goodness_of_fit_ref 1.091
_refine_ls_hydrogen_treatment constr
_refine_ls_matrix_type full
_refine_ls_number_parameters 983
_refine_ls_number_reflns 13692
_refine_ls_number_restraints 0
_refine_ls_restrained_S_all 1.091
_refine_ls_R_factor_all 0.1545
_refine_ls_R_factor_gt 0.1060
_refine_ls_shift/su_max 0.002
_refine_ls_shift/su_mean 0.000
_refine_ls_structure_factor_coef Fsqd
_refine_ls_weighting_details 'w=1/[\s^2^(Fo^2^)+(0.0471P)^2^+11.7332P] where P=(Fo^2^+2Fc^2^)/3'
_refine_ls_weighting_scheme calc
_refine_ls_wR_factor_gt 0.1873
_refine_ls_wR_factor_ref 0.2207
_reflns_Friedel_coverage 0.000
_reflns_number_gt 8705
_reflns_number_total 13692
_reflns_threshold_expression 'I > 2\s(I)'
_cod_data_source_file c8cc02539h2.cif
_cod_data_source_block 7
_cod_depositor_comments
;
The following automatic conversions were performed:

'_exptl_absorpt_correction_type' value 'Numerical' changed to
'numerical' according to
/home/data/users/saulius/crontab/automatic-downloads/rss-feeds/RSC/lib/dictionaries/cif_core.dic
dictionary named 'cif_core.dic' version 2.4.2 from 2011-04-26.

Automatic conversion script
Id: cif_fix_values 4973 2017-02-22 13:04:09Z antanas 

 Adding full bibliography for 7121586--7121591.cif.
;
_cod_database_code 7121587
_shelx_shelxl_version_number 2014/7
_shelx_space_group_comment
;
The symmetry employed for this shelxl refinement is uniquely defined
by the following loop, which should always be used as a source of
symmetry information in preference to the above space-group names.
They are only intended as comments.
;
_shelx_estimated_absorpt_t_min 0.927
_shelx_estimated_absorpt_t_max 0.997

loop_
_space_group_symop_operation_xyz
'x, y, z'
'-x, -y, -z'

loop_
_atom_site_label
_atom_site_type_symbol
_atom_site_fract_x
_atom_site_fract_y
_atom_site_fract_z
_atom_site_U_iso_or_equiv
_atom_site_adp_type
_atom_site_occupancy
_atom_site_site_symmetry_order
_atom_site_calc_flag
_atom_site_refinement_flags_posn
_atom_site_refinement_flags_adp
_atom_site_refinement_flags_occupancy
_atom_site_disorder_assembly
_atom_site_disorder_group
Ru1 Ru 0.44451(5) 0.15188(4) 0.74052(3) 0.02480(17) Uani 1 1 d . . . . .
P1 P 0.58631(15) 0.06115(12) 0.78509(10) 0.0250(4) Uani 1 1 d . . . . .
F18 F 0.1081(4) -0.1477(3) 0.9018(3) 0.0496(13) Uani 1 1 d . . . . .
F13 F -0.3171(4) -0.3918(3) 0.8695(3) 0.0531(14) Uani 1 1 d . . . . .
F1 F 0.0392(5) -0.1799(3) 0.5502(3) 0.0649(17) Uani 1 1 d . . . . .
F15 F -0.3464(4) -0.2823(4) 0.9344(3) 0.0608(15) Uani 1 1 d . . . . .
F19 F 0.2542(4) -0.3896(4) 0.9988(3) 0.0622(16) Uani 1 1 d . . . . .
F20 F 0.4306(4) -0.3958(4) 0.9750(3) 0.0661(16) Uani 1 1 d . . . . .
F3 F 0.1526(5) -0.2188(3) 0.4559(3) 0.0744(19) Uani 1 1 d . . . . .
F14 F -0.3537(4) -0.2680(3) 0.8204(3) 0.0543(14) Uani 1 1 d . . . . .
F7 F -0.1662(7) -0.6062(4) 0.6682(4) 0.120(3) Uani 1 1 d . . . . .
C74 C 0.2367(6) -0.4212(4) 0.8569(4) 0.0239(15) Uani 1 1 d . . . . .
H74 H 0.1707 -0.4173 0.8925 0.029 Uiso 1 1 calc R U . . .
C13 C 0.5237(6) -0.0380(4) 0.8203(4) 0.0217(15) Uani 1 1 d . . . . .
F6 F 0.1365(6) -0.5996(4) 0.5211(3) 0.092(2) Uani 1 1 d . . . . .
C62 C 0.0810(6) -0.5708(4) 0.8427(4) 0.0276(16) Uani 1 1 d . . . . .
H62 H 0.1321 -0.5534 0.8698 0.033 Uiso 1 1 calc R U . . .
F5 F 0.2147(6) -0.5221(3) 0.4317(3) 0.088(2) Uani 1 1 d . . . . .
C39 C 0.3403(6) 0.1745(4) 0.8545(4) 0.0266(16) Uani 1 1 d . . . . .
F17 F 0.0408(6) -0.0785(3) 0.8173(4) 0.097(3) Uani 1 1 d . . . . .
C24 C 0.6212(6) -0.0519(4) 0.5916(4) 0.0277(17) Uani 1 1 d . . . . .
F21 F 0.3488(6) -0.5094(3) 0.9873(3) 0.082(2) Uani 1 1 d . . . . .
C70 C 0.0478(6) -0.2742(4) 0.8185(4) 0.0263(16) Uani 1 1 d . . . . .
H70 H 0.1245 -0.2650 0.8075 0.032 Uiso 1 1 calc R U . . .
C54 C 0.1528(6) -0.4761(5) 0.6223(4) 0.0299(17) Uani 1 1 d . . . . .
H54 H 0.1595 -0.5323 0.6427 0.036 Uiso 1 1 calc R U . . .
C36 C 0.4878(6) 0.1750(4) 0.5599(4) 0.0306(17) Uani 1 1 d . . . . .
H36 H 0.4514 0.1359 0.5386 0.037 Uiso 1 1 calc R U . . .
C2 C 0.7278(6) 0.0543(5) 0.8912(4) 0.0292(17) Uani 1 1 d . . . . .
H2 H 0.7414 -0.0049 0.8852 0.035 Uiso 1 1 calc R U . . .
C66 C -0.0997(6) -0.3603(5) 0.8166(4) 0.0319(18) Uani 1 1 d . . . . .
H66 H -0.1264 -0.4106 0.8046 0.038 Uiso 1 1 calc R U . . .
C50 C 0.1150(6) -0.3258(4) 0.6356(4) 0.0286(17) Uani 1 1 d . . . . .
H50 H 0.0935 -0.2780 0.6645 0.034 Uiso 1 1 calc R U . . .
C29 C 0.6529(6) -0.1394(5) 0.5925(4) 0.0301(17) Uani 1 1 d . . . . .
H29 H 0.6111 -0.1763 0.6266 0.036 Uiso 1 1 calc R U . . .
C38 C 0.2908(6) 0.1130(4) 0.8196(4) 0.0243(16) Uani 1 1 d . . . . .
F16 F -0.0572(5) -0.0903(4) 0.9242(4) 0.095(3) Uani 1 1 d . . . . .
F2 F 0.2131(6) -0.1800(3) 0.5464(4) 0.087(2) Uani 1 1 d . . . . .
C31 C 0.5345(6) 0.1490(4) 0.6225(4) 0.0253(16) Uani 1 1 d . . . . .
C60 C -0.0372(6) -0.6768(5) 0.8237(4) 0.0345(19) Uani 1 1 d . . . . .
H60 H -0.0672 -0.7297 0.8366 0.041 Uiso 1 1 calc R U . . .
C43 C 0.2078(7) 0.0720(5) 0.7120(4) 0.038(2) Uani 1 1 d . . . . .
H43 H 0.2331 0.0140 0.7266 0.057 Uiso 1 1 calc R U . . .
H43A H 0.2291 0.0809 0.6592 0.057 Uiso 1 1 calc R U . . .
H43B H 0.1267 0.0807 0.7258 0.057 Uiso 1 1 calc R U . . .
C35 C 0.4945(6) 0.2556(5) 0.5299(4) 0.0301(17) Uani 1 1 d . . . . .
H35 H 0.4640 0.2713 0.4874 0.036 Uiso 1 1 calc R U . . .
C42 C 0.2764(6) 0.2183(5) 0.7158(4) 0.0295(17) Uani 1 1 d . . . . .
C47 C 0.3487(7) 0.3633(4) 0.7132(4) 0.038(2) Uani 1 1 d . . . . .
H47 H 0.3633 0.3594 0.6604 0.057 Uiso 1 1 calc R U . . .
H47A H 0.4122 0.3851 0.7284 0.057 Uiso 1 1 calc R U . . .
H47B H 0.2817 0.4016 0.7277 0.057 Uiso 1 1 calc R U . . .
C17 C 0.3500(6) -0.2066(4) 0.7814(4) 0.0285(17) Uani 1 1 d . . . . .
H17 H 0.3114 -0.2508 0.8083 0.034 Uiso 1 1 calc R U . . .
C34 C 0.5463(6) 0.3165(5) 0.5613(4) 0.0349(19) Uani 1 1 d . . . . .
H34 H 0.5493 0.3725 0.5401 0.042 Uiso 1 1 calc R U . . .
C58 C -0.0192(6) -0.5495(4) 0.7452(4) 0.0318(18) Uani 1 1 d . . . . .
H58 H -0.0397 -0.5167 0.7047 0.038 Uiso 1 1 calc R U . . .
C30 C 0.5127(6) 0.0689(4) 0.6623(4) 0.0259(16) Uani 1 1 d . . . . .
C49 C 0.1212(6) -0.4080(4) 0.6698(4) 0.0286(17) Uani 1 1 d . . . . .
C4 C 0.7690(6) 0.1803(5) 0.9434(4) 0.0327(18) Uani 1 1 d . . . . .
H4 H 0.8088 0.2061 0.9736 0.039 Uiso 1 1 calc R U . . .
C76 C 0.4361(6) -0.4300(4) 0.8304(4) 0.0289(17) Uani 1 1 d . . . . .
H76 H 0.5061 -0.4350 0.8457 0.035 Uiso 1 1 calc R U . . .
C69 C -0.0269(6) -0.2115(4) 0.8536(4) 0.0268(16) Uani 1 1 d . . . . .
C15 C 0.4593(6) -0.1254(4) 0.9317(4) 0.0299(17) Uani 1 1 d . . . . .
H15 H 0.4572 -0.1376 0.9822 0.036 Uiso 1 1 calc R U . . .
C71 C -0.2965(6) -0.3100(5) 0.8688(5) 0.038(2) Uani 1 1 d . . . . .
C75 C 0.3387(6) -0.4252(4) 0.8804(4) 0.0290(17) Uani 1 1 d . . . . .
C8 C 0.7522(6) -0.0639(4) 0.7225(4) 0.0258(16) Uani 1 1 d . . . . .
H8 H 0.6998 -0.1038 0.7403 0.031 Uiso 1 1 calc R U . . .
C44 C 0.2529(6) 0.0339(5) 0.8623(4) 0.037(2) Uani 1 1 d . . . . .
H44 H 0.1777 0.0462 0.8899 0.056 Uiso 1 1 calc R U . . .
H44A H 0.3039 0.0151 0.8958 0.056 Uiso 1 1 calc R U . . .
H44B H 0.2525 -0.0108 0.8288 0.056 Uiso 1 1 calc R U . . .
C37 C 0.2618(5) 0.1353(4) 0.7502(4) 0.0261(16) Uani 1 1 d . . . . .
C1 C 0.6488(6) 0.1026(5) 0.8567(4) 0.0274(16) Uani 1 1 d . . . . .
C78 C 0.3274(6) -0.4253(4) 0.7343(4) 0.0287(17) Uani 1 1 d . . . . .
H78 H 0.3258 -0.4259 0.6839 0.034 Uiso 1 1 calc R U . . .
C10 C 0.9370(7) -0.0347(5) 0.6619(4) 0.041(2) Uani 1 1 d . . . . .
H10 H 1.0095 -0.0538 0.6381 0.049 Uiso 1 1 calc R U . . .
C57 C 0.0549(6) -0.5183(4) 0.7832(4) 0.0268(16) Uani 1 1 d . . . . .
C20 C 0.4678(6) -0.0762(4) 0.7024(4) 0.0221(15) Uani 1 1 d . . . . .
F4 F 0.3036(6) -0.5800(4) 0.5107(3) 0.096(2) Uani 1 1 d . . . . .
C51 C 0.1401(6) -0.3137(5) 0.5596(4) 0.0288(17) Uani 1 1 d . . . . .
C21 C 0.4687(6) -0.0875(4) 0.7788(4) 0.0249(16) Uani 1 1 d . . . . .
C18 C 0.3462(6) -0.1923(5) 0.7092(4) 0.0370(19) Uani 1 1 d . . . . .
H18 H 0.3052 -0.2259 0.6856 0.044 Uiso 1 1 calc R U . . .
C52 C 0.1684(6) -0.3817(5) 0.5144(4) 0.0342(18) Uani 1 1 d . . . . .
H52 H 0.1832 -0.3726 0.4630 0.041 Uiso 1 1 calc R U . . .
C6 C 0.6333(6) 0.1894(5) 0.8652(4) 0.0287(17) Uani 1 1 d . . . . .
H6 H 0.5807 0.2229 0.8415 0.034 Uiso 1 1 calc R U . . .
C68 C -0.1398(6) -0.2221(5) 0.8712(4) 0.0288(17) Uani 1 1 d . . . . .
H68 H -0.1914 -0.1801 0.8953 0.035 Uiso 1 1 calc R U . . .
C25 C 0.6852(7) -0.0002(5) 0.5400(4) 0.038(2) Uani 1 1 d . . . . .
H25 H 0.6657 0.0592 0.5381 0.046 Uiso 1 1 calc R U . . .
C22 C 0.4101(6) -0.1571(4) 0.8165(4) 0.0289(17) Uani 1 1 d . . . . .
C14 C 0.5170(6) -0.0571(4) 0.8954(4) 0.0260(16) Uani 1 1 d . . . . .
H14 H 0.5522 -0.0232 0.9226 0.031 Uiso 1 1 calc R U . . .
C73 C 0.2265(6) -0.4225(4) 0.7833(4) 0.0247(16) Uani 1 1 d . . . . .
C55 C 0.1351(8) -0.2245(5) 0.5269(4) 0.043(2) Uani 1 1 d . . . . .
C65 C 0.0147(6) -0.3501(4) 0.7987(4) 0.0262(16) Uani 1 1 d . . . . .
C67 C -0.1748(6) -0.2981(5) 0.8517(4) 0.0302(17) Uani 1 1 d . . . . .
C46 C 0.3982(7) 0.3279(5) 0.8574(4) 0.039(2) Uani 1 1 d . . . . .
H46 H 0.4145 0.3068 0.9050 0.059 Uiso 1 1 calc R U . . .
H46A H 0.3393 0.3746 0.8638 0.059 Uiso 1 1 calc R U . . .
H46B H 0.4654 0.3482 0.8273 0.059 Uiso 1 1 calc R U . . .
C19 C 0.4049(6) -0.1261(4) 0.6701(4) 0.0274(16) Uani 1 1 d . . . . .
H19 H 0.4014 -0.1154 0.6202 0.033 Uiso 1 1 calc R U . . .
C3 C 0.7862(6) 0.0936(5) 0.9345(4) 0.0316(18) Uani 1 1 d . . . . .
H3 H 0.8389 0.0605 0.9584 0.038 Uiso 1 1 calc R U . . .
C41 C 0.3313(6) 0.2756(4) 0.7495(4) 0.0291(17) Uani 1 1 d . . . . .
F24 F 0.597(4) -0.499(2) 0.709(2) 0.055(13) Uiso 0.157(18) 1 d . . P A 1
C16 C 0.4071(6) -0.1731(4) 0.8934(4) 0.0277(16) Uani 1 1 d . . . . .
H16 H 0.3675 -0.2181 0.9179 0.033 Uiso 1 1 calc R U . . .
C33 C 0.5911(6) 0.2945(5) 0.6213(4) 0.0342(19) Uani 1 1 d . . . . .
H33 H 0.6225 0.3361 0.6432 0.041 Uiso 1 1 calc R U . . .
C79 C 0.3424(7) -0.4304(5) 0.9590(5) 0.039(2) Uani 1 1 d . . . . .
C72 C 0.0163(7) -0.1322(5) 0.8739(5) 0.039(2) Uani 1 1 d . . . . .
C9 C 0.8580(6) -0.0929(5) 0.6884(4) 0.0348(18) Uani 1 1 d . . . . .
H9 H 0.8772 -0.1518 0.6830 0.042 Uiso 1 1 calc R U . . .
C7 C 0.7202(6) 0.0229(4) 0.7314(4) 0.0283(17) Uani 1 1 d . . . . .
C11 C 0.9074(6) 0.0507(5) 0.6710(5) 0.041(2) Uani 1 1 d . . . . .
H11 H 0.9598 0.0903 0.6522 0.049 Uiso 1 1 calc R U . . .
C27 C 0.8074(7) -0.1205(5) 0.4951(4) 0.040(2) Uani 1 1 d . . . . .
H27 H 0.8717 -0.1436 0.4637 0.048 Uiso 1 1 calc R U . . .
F22 F 0.514(3) -0.432(3) 0.634(2) 0.048(12) Uiso 0.157(18) 1 d . . P A 1
C5 C 0.6938(6) 0.2286(5) 0.9080(4) 0.0330(18) Uani 1 1 d . . . . .
H5 H 0.6830 0.2882 0.9125 0.040 Uiso 1 1 calc R U . . .
C12 C 0.8035(6) 0.0797(5) 0.7068(4) 0.0347(19) Uani 1 1 d . . . . .
H12 H 0.7872 0.1383 0.7151 0.042 Uiso 1 1 calc R U . . .
C45 C 0.3611(7) 0.1531(5) 0.9313(4) 0.0366(19) Uani 1 1 d . . . . .
H45 H 0.4065 0.1947 0.9447 0.055 Uiso 1 1 calc R U . . .
H45A H 0.4003 0.0964 0.9337 0.055 Uiso 1 1 calc R U . . .
H45B H 0.2898 0.1543 0.9650 0.055 Uiso 1 1 calc R U . . .
C32 C 0.5921(6) 0.2082(5) 0.6528(4) 0.0308(18) Uani 1 1 d . . . . .
H32 H 0.6297 0.1916 0.6922 0.037 Uiso 1 1 calc R U . . .
B1 B 0.1038(7) -0.4243(5) 0.7592(4) 0.0247(18) Uani 1 1 d . . . . .
F9 F -0.2282(8) -0.6845(8) 0.7540(4) 0.177(5) Uani 1 1 d . . . . .
C77 C 0.4297(6) -0.4273(5) 0.7561(4) 0.0330(18) Uani 1 1 d . . . . .
C26 C 0.7762(7) -0.0337(5) 0.4916(5) 0.046(2) Uani 1 1 d . . . . .
H26 H 0.8171 0.0024 0.4563 0.055 Uiso 1 1 calc R U . . .
C28 C 0.7442(7) -0.1727(5) 0.5445(4) 0.038(2) Uani 1 1 d . . . . .
H28 H 0.7635 -0.2322 0.5455 0.046 Uiso 1 1 calc R U . . .
C63 C -0.1415(12) -0.6575(7) 0.7215(6) 0.075(4) Uani 1 1 d . . . . .
C80 C 0.5360(7) -0.4309(5) 0.6993(5) 0.040(2) Uani 1 1 d . . . . .
C59 C -0.0644(7) -0.6268(5) 0.7644(5) 0.041(2) Uani 1 1 d . . . . .
C53 C 0.1742(6) -0.4630(5) 0.5465(4) 0.0329(18) Uani 1 1 d . . . . .
C56 C 0.2053(10) -0.5381(5) 0.5011(5) 0.055(3) Uani 1 1 d . . . . .
C48 C 0.2291(7) 0.2455(5) 0.6484(5) 0.043(2) Uani 1 1 d . . . . .
H48 H 0.2038 0.3059 0.6493 0.064 Uiso 1 1 calc R U . . .
H48A H 0.1662 0.2128 0.6466 0.064 Uiso 1 1 calc R U . . .
H48B H 0.2866 0.2353 0.6053 0.064 Uiso 1 1 calc R U . . .
C23 C 0.5333(6) -0.0142(5) 0.6503(4) 0.0290(17) Uani 1 1 d . . . . .
C40 C 0.3597(6) 0.2561(4) 0.8201(4) 0.0289(17) Uani 1 1 d . . . . .
F23 F 0.581(3) -0.366(3) 0.704(2) 0.045(11) Uiso 0.157(18) 1 d . . P A 1
F8 F -0.0909(9) -0.7288(7) 0.6858(6) 0.177(5) Uani 1 1 d . . . . .
F11 F -0.0215(4) -0.6864(3) 0.9878(2) 0.0553(15) Uani 1 1 d . . . . .
F12 F 0.1531(4) -0.6814(3) 0.9501(3) 0.0498(13) Uani 1 1 d . . . . .
F10 F 0.0702(4) -0.7830(3) 0.9208(3) 0.0570(15) Uani 1 1 d . . . . .
C61 C 0.0340(6) -0.6479(5) 0.8632(4) 0.0304(17) Uani 1 1 d . . . . .
C64 C 0.0582(7) -0.6991(5) 0.9293(5) 0.039(2) Uani 1 1 d . . . . .
F25 F 0.5385(7) -0.4869(7) 0.6514(5) 0.084(4) Uani 0.843(18) 1 d . . P A -1
F26 F 0.6276(6) -0.4457(10) 0.7245(4) 0.118(5) Uani 0.843(18) 1 d . . P A -1
F27 F 0.5454(9) -0.3571(5) 0.6597(7) 0.106(5) Uani 0.843(18) 1 d . . P A -1

loop_
_atom_site_aniso_label
_atom_site_aniso_U_11
_atom_site_aniso_U_22
_atom_site_aniso_U_33
_atom_site_aniso_U_23
_atom_site_aniso_U_13
_atom_site_aniso_U_12
Ru1 0.0269(3) 0.0220(3) 0.0250(3) -0.0013(2) -0.0002(2) -0.0077(2)
P1 0.0254(10) 0.0233(10) 0.0264(10) -0.0007(8) -0.0017(8) -0.0076(8)
F18 0.047(3) 0.037(3) 0.074(4) -0.014(2) -0.027(3) -0.009(2)
F13 0.030(3) 0.041(3) 0.086(4) -0.001(3) 0.002(3) -0.017(2)
F1 0.071(4) 0.038(3) 0.066(4) 0.018(3) 0.020(3) 0.020(3)
F15 0.035(3) 0.085(4) 0.060(4) -0.023(3) 0.010(3) -0.010(3)
F19 0.041(3) 0.108(5) 0.041(3) -0.024(3) -0.012(3) 0.006(3)
F20 0.048(3) 0.103(5) 0.057(4) -0.018(3) -0.023(3) -0.024(3)
F3 0.128(5) 0.037(3) 0.043(3) 0.014(2) 0.012(3) 0.008(3)
F14 0.027(3) 0.077(4) 0.061(4) 0.005(3) -0.016(3) -0.002(2)
F7 0.207(8) 0.097(5) 0.103(5) 0.051(4) -0.113(6) -0.113(6)
C74 0.023(4) 0.021(4) 0.027(4) -0.008(3) 0.000(3) 0.001(3)
C13 0.025(4) 0.016(4) 0.026(4) -0.002(3) -0.005(3) -0.005(3)
F6 0.138(6) 0.063(4) 0.070(4) -0.033(3) 0.021(4) -0.042(4)
C62 0.025(4) 0.030(4) 0.025(4) -0.001(3) 0.005(3) -0.011(3)
F5 0.185(7) 0.048(4) 0.023(3) -0.005(2) -0.005(4) 0.012(4)
C39 0.020(4) 0.024(4) 0.035(4) -0.009(3) -0.001(3) -0.001(3)
F17 0.179(7) 0.050(4) 0.095(5) 0.041(3) -0.088(5) -0.075(4)
C24 0.032(4) 0.023(4) 0.027(4) -0.001(3) 0.000(3) -0.007(3)
F21 0.154(6) 0.041(3) 0.056(4) 0.009(3) -0.029(4) -0.015(4)
C70 0.028(4) 0.025(4) 0.028(4) 0.005(3) -0.007(3) -0.009(3)
C54 0.032(4) 0.026(4) 0.030(4) 0.004(3) -0.005(3) -0.002(3)
C36 0.045(5) 0.024(4) 0.025(4) 0.003(3) -0.009(4) -0.011(3)
C2 0.027(4) 0.025(4) 0.036(4) -0.010(3) 0.000(3) -0.007(3)
C66 0.032(4) 0.028(4) 0.037(4) 0.003(3) -0.009(4) -0.006(3)
C50 0.025(4) 0.024(4) 0.037(4) -0.003(3) -0.003(3) -0.005(3)
C29 0.032(4) 0.032(4) 0.027(4) -0.005(3) -0.001(3) -0.008(3)
C38 0.027(4) 0.019(4) 0.024(4) 0.002(3) 0.003(3) -0.004(3)
F16 0.048(3) 0.074(4) 0.166(7) -0.082(5) -0.002(4) -0.004(3)
F2 0.109(5) 0.043(3) 0.125(6) 0.041(3) -0.060(5) -0.044(3)
C31 0.023(4) 0.025(4) 0.028(4) -0.003(3) -0.004(3) 0.000(3)
C60 0.041(5) 0.025(4) 0.039(5) 0.012(3) -0.008(4) -0.018(4)
C43 0.041(5) 0.034(5) 0.041(5) -0.002(4) -0.011(4) -0.009(4)
C35 0.026(4) 0.035(4) 0.029(4) 0.001(3) -0.006(3) -0.002(3)
C42 0.027(4) 0.031(4) 0.027(4) -0.005(3) 0.001(3) 0.004(3)
C47 0.039(5) 0.020(4) 0.050(5) 0.005(4) 0.003(4) -0.002(3)
C17 0.025(4) 0.028(4) 0.033(4) 0.001(3) -0.003(3) -0.011(3)
C34 0.037(4) 0.019(4) 0.043(5) 0.005(3) 0.008(4) -0.006(3)
C58 0.028(4) 0.023(4) 0.044(5) 0.010(3) -0.010(4) -0.007(3)
C30 0.031(4) 0.026(4) 0.020(4) -0.005(3) 0.001(3) -0.008(3)
C49 0.028(4) 0.026(4) 0.031(4) -0.003(3) 0.003(3) -0.011(3)
C4 0.039(5) 0.039(5) 0.023(4) -0.004(3) -0.008(4) -0.011(4)
C76 0.025(4) 0.018(4) 0.049(5) -0.005(3) -0.020(4) -0.001(3)
C69 0.027(4) 0.019(4) 0.034(4) 0.000(3) -0.001(3) -0.005(3)
C15 0.033(4) 0.026(4) 0.028(4) 0.005(3) 0.004(3) -0.011(3)
C71 0.025(4) 0.040(5) 0.049(5) -0.010(4) 0.000(4) -0.008(4)
C75 0.031(4) 0.023(4) 0.034(4) -0.003(3) -0.006(3) -0.008(3)
C8 0.026(4) 0.029(4) 0.023(4) -0.006(3) -0.003(3) -0.007(3)
C44 0.023(4) 0.036(5) 0.051(5) 0.000(4) 0.002(4) -0.007(3)
C37 0.017(3) 0.023(4) 0.037(4) -0.002(3) -0.003(3) -0.004(3)
C1 0.022(4) 0.031(4) 0.030(4) -0.004(3) -0.006(3) -0.006(3)
C78 0.036(4) 0.019(4) 0.030(4) -0.005(3) 0.000(3) -0.005(3)
C10 0.029(4) 0.045(5) 0.044(5) -0.007(4) 0.007(4) -0.008(4)
C57 0.027(4) 0.024(4) 0.028(4) 0.001(3) 0.003(3) -0.008(3)
C20 0.029(4) 0.016(3) 0.022(4) 0.001(3) -0.004(3) -0.009(3)
F4 0.125(6) 0.079(5) 0.073(5) -0.021(4) -0.016(4) 0.047(5)
C51 0.029(4) 0.029(4) 0.026(4) 0.003(3) -0.001(3) -0.004(3)
C21 0.028(4) 0.018(4) 0.026(4) 0.002(3) 0.003(3) -0.006(3)
C18 0.037(5) 0.035(5) 0.043(5) -0.005(4) -0.007(4) -0.022(4)
C52 0.041(5) 0.037(5) 0.022(4) 0.006(3) 0.000(3) -0.007(4)
C6 0.029(4) 0.033(4) 0.024(4) 0.000(3) -0.005(3) -0.006(3)
C68 0.025(4) 0.029(4) 0.031(4) -0.005(3) -0.002(3) 0.003(3)
C25 0.052(5) 0.022(4) 0.038(5) 0.001(3) -0.003(4) -0.004(4)
C22 0.030(4) 0.016(4) 0.039(4) 0.000(3) -0.003(3) -0.006(3)
C14 0.024(4) 0.027(4) 0.027(4) -0.006(3) -0.002(3) -0.006(3)
C73 0.029(4) 0.015(4) 0.029(4) -0.003(3) 0.001(3) -0.007(3)
C55 0.057(6) 0.039(5) 0.030(5) 0.006(4) -0.004(4) -0.003(4)
C65 0.031(4) 0.025(4) 0.023(4) 0.007(3) -0.006(3) -0.009(3)
C67 0.027(4) 0.030(4) 0.036(4) 0.000(3) -0.004(3) -0.012(3)
C46 0.040(5) 0.034(5) 0.044(5) -0.012(4) -0.002(4) -0.009(4)
C19 0.031(4) 0.016(4) 0.034(4) 0.002(3) -0.007(3) 0.002(3)
C3 0.027(4) 0.033(4) 0.035(4) -0.011(3) 0.000(3) -0.006(3)
C41 0.024(4) 0.021(4) 0.041(5) 0.001(3) -0.003(3) -0.002(3)
C16 0.032(4) 0.024(4) 0.025(4) -0.002(3) 0.005(3) -0.009(3)
C33 0.040(5) 0.023(4) 0.038(5) -0.001(3) 0.001(4) -0.012(3)
C79 0.039(5) 0.028(5) 0.052(6) -0.001(4) -0.016(4) -0.003(4)
C72 0.046(5) 0.023(4) 0.050(5) 0.002(4) -0.012(4) -0.003(4)
C9 0.041(5) 0.031(4) 0.031(4) -0.007(3) -0.002(4) -0.002(4)
C7 0.034(4) 0.022(4) 0.030(4) 0.003(3) -0.008(3) -0.005(3)
C11 0.030(4) 0.041(5) 0.049(5) 0.005(4) 0.002(4) -0.009(4)
C27 0.036(5) 0.051(6) 0.037(5) -0.014(4) -0.007(4) -0.007(4)
C5 0.039(5) 0.027(4) 0.031(4) -0.001(3) 0.004(4) -0.014(4)
C12 0.034(4) 0.028(4) 0.038(5) 0.006(3) 0.003(4) -0.009(3)
C45 0.039(5) 0.043(5) 0.028(4) -0.004(4) -0.005(4) -0.007(4)
C32 0.030(4) 0.035(4) 0.030(4) 0.008(3) -0.011(3) -0.017(3)
B1 0.026(4) 0.023(4) 0.024(4) 0.001(3) 0.000(3) -0.008(3)
F9 0.152(8) 0.341(14) 0.081(6) 0.088(7) -0.072(6) -0.202(9)
C77 0.027(4) 0.029(4) 0.044(5) -0.002(3) -0.002(4) -0.012(3)
C26 0.056(6) 0.039(5) 0.038(5) -0.011(4) 0.014(4) -0.020(4)
C28 0.051(5) 0.032(5) 0.032(4) -0.003(3) -0.007(4) -0.007(4)
C63 0.131(11) 0.066(7) 0.049(6) 0.031(6) -0.049(7) -0.067(7)
C80 0.026(4) 0.030(5) 0.063(6) -0.013(4) 0.002(4) -0.003(4)
C59 0.046(5) 0.035(5) 0.047(5) 0.009(4) -0.014(4) -0.029(4)
C53 0.038(4) 0.024(4) 0.032(4) -0.005(3) 0.004(4) 0.002(3)
C56 0.100(9) 0.027(5) 0.036(5) 0.007(4) -0.011(5) -0.008(5)
C48 0.038(5) 0.044(5) 0.051(6) 0.007(4) -0.025(4) 0.004(4)
C23 0.035(4) 0.029(4) 0.025(4) 0.004(3) -0.006(3) -0.016(3)
C40 0.025(4) 0.024(4) 0.036(4) -0.012(3) 0.003(3) -0.002(3)
F8 0.158(9) 0.168(9) 0.244(12) -0.121(9) -0.093(9) -0.026(7)
F11 0.043(3) 0.083(4) 0.032(3) 0.022(3) 0.003(2) -0.002(3)
F12 0.040(3) 0.064(3) 0.045(3) 0.027(3) -0.013(2) -0.015(2)
F10 0.072(4) 0.027(3) 0.072(4) 0.015(2) -0.018(3) -0.008(3)
C61 0.027(4) 0.030(4) 0.032(4) 0.004(3) 0.000(3) -0.005(3)
C64 0.031(4) 0.043(5) 0.042(5) 0.011(4) -0.005(4) -0.012(4)
F25 0.068(5) 0.083(8) 0.092(7) -0.056(6) 0.044(5) -0.043(5)
F26 0.023(4) 0.263(16) 0.066(6) -0.045(7) 0.004(4) -0.006(6)
F27 0.093(7) 0.053(5) 0.131(10) 0.035(5) 0.067(7) 0.010(5)

loop_
_atom_type_symbol
_atom_type_description
_atom_type_scat_dispersion_real
_atom_type_scat_dispersion_imag
_atom_type_scat_source
C C 0.0033 0.0016 'International Tables Vol C Tables 4.2.6.8 and 6.1.1.4'
H H 0.0000 0.0000 'International Tables Vol C Tables 4.2.6.8 and 6.1.1.4'
P P 0.1023 0.0942 'International Tables Vol C Tables 4.2.6.8 and 6.1.1.4'
Ru Ru -1.2594 0.8363 'International Tables Vol C Tables 4.2.6.8 and 6.1.1.4'
F F 0.0171 0.0103 'International Tables Vol C Tables 4.2.6.8 and 6.1.1.4'
B B 0.0013 0.0007 'International Tables Vol C Tables 4.2.6.8 and 6.1.1.4'

loop_
_geom_angle_atom_site_label_1
_geom_angle_atom_site_label_2
_geom_angle_atom_site_label_3
_geom_angle
C30 Ru1 C37 100.9(3)
C30 Ru1 C38 116.3(3)
C37 Ru1 C38 36.5(2)
C30 Ru1 C31 38.7(2)
C37 Ru1 C31 111.5(3)
C38 Ru1 C31 144.2(3)
C30 Ru1 C41 137.7(3)
C37 Ru1 C41 65.6(3)
C38 Ru1 C41 77.6(2)
C31 Ru1 C41 106.3(3)
C30 Ru1 C39 148.6(3)
C37 Ru1 C39 65.6(3)
C38 Ru1 C39 36.8(2)
C31 Ru1 C39 171.2(2)
C41 Ru1 C39 64.9(3)
C30 Ru1 C42 110.3(3)
C37 Ru1 C42 36.5(2)
C38 Ru1 C42 65.5(2)
C31 Ru1 C42 96.3(2)
C41 Ru1 C42 36.0(2)
C39 Ru1 C42 76.5(2)
C30 Ru1 C40 173.9(3)
C37 Ru1 C40 77.3(3)
C38 Ru1 C40 65.6(2)
C31 Ru1 C40 136.3(3)
C41 Ru1 C40 36.2(3)
C39 Ru1 C40 35.8(2)
C42 Ru1 C40 64.8(3)
C30 Ru1 P1 72.0(2)
C37 Ru1 P1 129.46(19)
C38 Ru1 P1 100.46(18)
C31 Ru1 P1 93.76(18)
C41 Ru1 P1 148.2(2)
C39 Ru1 P1 94.28(18)
C42 Ru1 P1 165.59(19)
C40 Ru1 P1 113.7(2)
C30 Ru1 C32 67.4(3)
C37 Ru1 C32 138.3(3)
C38 Ru1 C32 172.8(2)
C31 Ru1 C32 35.5(2)
C41 Ru1 C32 95.6(3)
C39 Ru1 C32 141.6(3)
C42 Ru1 C32 107.6(3)
C40 Ru1 C32 110.0(3)
P1 Ru1 C32 86.51(19)
C7 P1 C13 103.0(3)
C7 P1 C1 94.5(3)
C13 P1 C1 109.1(3)
C7 P1 Ru1 125.7(2)
C13 P1 Ru1 106.6(2)
C1 P1 Ru1 116.5(2)
C75 C74 C73 123.6(7)
C14 C13 C21 119.6(6)
C14 C13 P1 115.8(5)
C21 C13 P1 124.0(5)
C61 C62 C57 122.4(7)
C40 C39 C38 120.8(7)
C40 C39 C45 120.7(6)
C38 C39 C45 118.2(6)
C40 C39 Ru1 73.2(4)
C38 C39 Ru1 70.7(4)
C45 C39 Ru1 133.8(5)
C29 C24 C25 117.4(7)
C29 C24 C23 121.0(6)
C25 C24 C23 121.1(7)
C69 C70 C65 123.0(7)
C53 C54 C49 122.4(7)
C35 C36 C31 120.9(7)
C3 C2 C1 119.6(7)
C67 C66 C65 121.4(7)
C51 C50 C49 121.1(7)
C28 C29 C24 120.9(7)
C37 C38 C39 118.7(6)
C37 C38 C44 121.0(6)
C39 C38 C44 119.4(7)
C37 C38 Ru1 70.7(4)
C39 C38 Ru1 72.5(4)
C44 C38 Ru1 137.5(5)
C36 C31 C32 118.8(7)
C36 C31 C30 121.8(6)
C32 C31 C30 118.8(6)
C36 C31 Ru1 126.6(5)
C32 C31 Ru1 77.0(4)
C30 C31 Ru1 61.6(4)
C61 C60 C59 118.6(7)
C36 C35 C34 121.2(7)
C41 C42 C37 118.2(7)
C41 C42 C48 121.0(7)
C37 C42 C48 120.7(7)
C41 C42 Ru1 70.3(4)
C37 C42 Ru1 68.9(4)
C48 C42 Ru1 135.8(5)
C18 C17 C22 121.0(7)
C33 C34 C35 119.8(7)
C59 C58 C57 122.8(7)
C23 C30 C31 137.6(7)
C23 C30 Ru1 142.7(6)
C31 C30 Ru1 79.7(4)
C50 C49 C54 115.7(7)
C50 C49 B1 122.6(6)
C54 C49 B1 121.5(6)
C5 C4 C3 119.4(7)
C75 C76 C77 118.5(7)
C68 C69 C70 120.6(7)
C68 C69 C72 119.9(7)
C70 C69 C72 119.4(7)
C16 C15 C14 119.2(7)
F13 C71 F14 106.1(6)
F13 C71 F15 105.9(7)
F14 C71 F15 105.7(6)
F13 C71 C67 112.8(6)
F14 C71 C67 112.8(7)
F15 C71 C67 113.0(7)
C76 C75 C74 119.8(7)
C76 C75 C79 119.9(7)
C74 C75 C79 120.1(7)
C9 C8 C7 121.9(7)
C38 C37 C42 121.5(6)
C38 C37 C43 120.1(6)
C42 C37 C43 118.3(7)
C38 C37 Ru1 72.8(4)
C42 C37 Ru1 74.5(4)
C43 C37 Ru1 128.1(5)
C6 C1 C2 118.6(6)
C6 C1 P1 117.2(5)
C2 C1 P1 122.8(5)
C77 C78 C73 122.9(7)
C11 C10 C9 119.0(7)
C58 C57 C62 115.1(6)
C58 C57 B1 120.7(6)
C62 C57 B1 124.1(6)
C19 C20 C21 119.8(6)
C19 C20 C23 114.8(6)
C21 C20 C23 125.4(6)
C52 C51 C50 121.8(7)
C52 C51 C55 119.7(7)
C50 C51 C55 118.4(7)
C20 C21 C13 126.3(6)
C20 C21 C22 116.0(6)
C13 C21 C22 117.7(6)
C17 C18 C19 118.5(7)
C53 C52 C51 118.1(7)
C1 C6 C5 121.3(7)
C69 C68 C67 117.2(7)
C26 C25 C24 121.6(7)
C17 C22 C16 118.3(7)
C17 C22 C21 121.9(7)
C16 C22 C21 119.6(6)
C13 C14 C15 122.1(6)
C78 C73 C74 114.6(6)
C78 C73 B1 123.9(6)
C74 C73 B1 121.4(6)
F3 C55 F1 107.4(7)
F3 C55 F2 105.5(8)
F1 C55 F2 104.3(7)
F3 C55 C51 114.6(7)
F1 C55 C51 112.9(7)
F2 C55 C51 111.3(7)
C70 C65 C66 116.0(7)
C70 C65 B1 122.5(6)
C66 C65 B1 121.5(6)
C66 C67 C68 121.8(7)
C66 C67 C71 120.1(7)
C68 C67 C71 118.1(7)
C20 C19 C18 122.6(7)
C4 C3 C2 121.3(7)
C42 C41 C40 121.7(7)
C42 C41 C47 118.9(7)
C40 C41 C47 119.1(7)
C42 C41 Ru1 73.7(4)
C40 C41 Ru1 73.9(4)
C47 C41 Ru1 130.8(5)
F26 F24 C80 67(2)
F26 F24 F25 117(3)
C80 F24 F25 58.1(18)
C15 C16 C22 121.7(7)
C34 C33 C32 121.3(7)
F21 C79 F19 106.3(7)
F21 C79 F20 105.2(7)
F19 C79 F20 104.6(7)
F21 C79 C75 113.3(7)
F19 C79 C75 113.3(7)
F20 C79 C75 113.3(7)
F18 C72 F17 105.8(7)
F18 C72 F16 105.5(7)
F17 C72 F16 107.2(7)
F18 C72 C69 113.2(6)
F17 C72 C69 112.4(7)
F16 C72 C69 112.3(7)
C8 C9 C10 119.8(7)
C8 C7 C12 116.8(7)
C8 C7 P1 122.3(5)
C12 C7 P1 120.2(6)
C12 C11 C10 121.5(8)
C28 C27 C26 119.5(8)
F25 F22 C80 68(2)
F25 F22 F27 122(3)
C80 F22 F27 58.9(18)
C4 C5 C6 119.7(7)
C11 C12 C7 120.9(7)
C31 C32 C33 117.8(7)
C31 C32 Ru1 67.4(4)
C33 C32 Ru1 125.6(5)
C65 B1 C73 110.5(6)
C65 B1 C49 109.9(6)
C73 B1 C49 107.7(6)
C65 B1 C57 109.0(6)
C73 B1 C57 110.0(6)
C49 B1 C57 109.8(6)
C78 C77 C76 120.4(7)
C78 C77 C80 119.8(7)
C76 C77 C80 119.8(7)
C25 C26 C27 119.7(8)
C27 C28 C29 120.8(8)
F9 C63 F7 107.6(11)
F9 C63 F8 100.7(10)
F7 C63 F8 102.5(10)
F9 C63 C59 118.7(10)
F7 C63 C59 115.6(8)
F8 C63 C59 109.5(11)
F23 C80 F24 114(3)
F23 C80 F26 67.1(18)
F24 C80 F26 47.8(19)
F23 C80 F25 137(2)
F24 C80 F25 65(2)
F26 C80 F25 106.6(9)
F23 C80 F22 108(2)
F24 C80 F22 106(3)
F26 C80 F22 132.1(18)
F25 C80 F22 42.9(18)
F23 C80 F27 45.4(17)
F24 C80 F27 137.5(19)
F26 C80 F27 105.4(10)
F25 C80 F27 104.1(10)
F22 C80 F27 64.8(19)
F23 C80 C77 106.8(19)
F24 C80 C77 110.6(19)
F26 C80 C77 115.6(8)
F25 C80 C77 113.0(7)
F22 C80 C77 111.3(17)
F27 C80 C77 111.2(7)
C60 C59 C58 120.6(7)
C60 C59 C63 118.9(7)
C58 C59 C63 120.5(7)
C52 C53 C54 120.8(7)
C52 C53 C56 120.6(7)
C54 C53 C56 118.6(7)
F5 C56 F6 108.8(8)
F5 C56 F4 105.4(9)
F6 C56 F4 100.7(7)
F5 C56 C53 115.4(7)
F6 C56 C53 112.7(8)
F4 C56 C53 112.7(8)
C30 C23 C24 125.2(6)
C30 C23 C20 118.1(7)
C24 C23 C20 116.6(6)
C39 C40 C41 118.7(6)
C39 C40 C46 123.7(7)
C41 C40 C46 117.4(7)
C39 C40 Ru1 71.0(4)
C41 C40 Ru1 70.0(4)
C46 C40 Ru1 136.2(5)
F27 F23 C80 74(2)
F27 F23 F26 122(3)
C80 F23 F26 58.7(18)
C60 C61 C62 120.5(7)
C60 C61 C64 118.7(7)
C62 C61 C64 120.8(7)
F11 C64 F10 106.0(6)
F11 C64 F12 105.0(7)
F10 C64 F12 105.2(6)
F11 C64 C61 113.0(7)
F10 C64 C61 113.4(7)
F12 C64 C61 113.4(6)
F22 F25 C80 69(2)
F22 F25 F24 122(3)
C80 F25 F24 56.4(16)
F24 F26 C80 65(2)
F24 F26 F23 118(3)
C80 F26 F23 54.2(15)
F23 F27 C80 61(2)
F23 F27 F22 115(3)
C80 F27 F22 56.3(15)

loop_
_geom_bond_atom_site_label_1
_geom_bond_atom_site_label_2
_geom_bond_distance
Ru1 C30 2.044(7)
Ru1 C37 2.258(7)
Ru1 C38 2.286(7)
Ru1 C31 2.286(7)
Ru1 C41 2.288(7)
Ru1 C39 2.310(7)
Ru1 C42 2.333(7)
Ru1 C40 2.339(7)
Ru1 P1 2.383(2)
Ru1 C32 2.413(7)
P1 C7 1.833(8)
P1 C13 1.851(7)
P1 C1 1.853(7)
F18 C72 1.322(9)
F13 C71 1.348(9)
F1 C55 1.329(10)
F15 C71 1.350(9)
F19 C79 1.332(9)
F20 C79 1.352(9)
F3 C55 1.308(9)
F14 C71 1.349(9)
F7 C63 1.307(10)
C74 C75 1.397(10)
C74 C73 1.412(9)
C13 C14 1.409(9)
C13 C21 1.438(9)
F6 C56 1.345(10)
C62 C61 1.406(9)
C62 C57 1.413(9)
F5 C56 1.295(9)
C39 C40 1.431(10)
C39 C38 1.452(9)
C39 C45 1.520(10)
F17 C72 1.327(9)
C24 C29 1.405(10)
C24 C25 1.405(10)
C24 C23 1.503(10)
F21 C79 1.329(9)
C70 C69 1.395(10)
C70 C65 1.406(9)
C54 C53 1.402(10)
C54 C49 1.427(10)
C36 C35 1.368(9)
C36 C31 1.418(9)
C2 C3 1.392(9)
C2 C1 1.401(10)
C66 C67 1.393(10)
C66 C65 1.407(10)
C50 C51 1.406(10)
C50 C49 1.417(9)
C29 C28 1.387(10)
C38 C37 1.425(9)
C38 C44 1.509(9)
F16 C72 1.341(10)
F2 C55 1.361(10)
C31 C32 1.439(9)
C31 C30 1.454(9)
C60 C61 1.376(10)
C60 C59 1.395(10)
C43 C37 1.542(10)
C35 C34 1.423(10)
C42 C41 1.430(10)
C42 C37 1.440(10)
C42 C48 1.506(10)
C47 C41 1.526(9)
C17 C18 1.368(10)
C17 C22 1.401(10)
C34 C33 1.353(10)
C58 C59 1.395(9)
C58 C57 1.401(10)
C30 C23 1.346(9)
C49 B1 1.656(10)
C4 C5 1.378(10)
C4 C3 1.389(10)
C76 C75 1.376(10)
C76 C77 1.409(10)
C69 C68 1.390(9)
C69 C72 1.513(10)
C15 C16 1.358(10)
C15 C14 1.422(9)
C71 C67 1.499(10)
C75 C79 1.481(11)
C8 C9 1.386(10)
C8 C7 1.407(9)
C1 C6 1.389(10)
C78 C77 1.389(10)
C78 C73 1.399(9)
C10 C11 1.382(11)
C10 C9 1.408(10)
C57 B1 1.668(10)
C20 C19 1.398(9)
C20 C21 1.434(9)
C20 C23 1.519(9)
F4 C56 1.354(11)
C51 C52 1.396(10)
C51 C55 1.505(10)
C21 C22 1.452(9)
C18 C19 1.419(9)
C52 C53 1.389(10)
C6 C5 1.402(10)
C68 C67 1.413(10)
C25 C26 1.388(11)
C22 C16 1.441(10)
C73 B1 1.655(10)
C65 B1 1.642(11)
C46 C40 1.534(10)
C41 C40 1.437(10)
F24 F26 1.04(4)
F24 C80 1.28(4)
F24 F25 1.40(4)
C33 C32 1.455(9)
C7 C12 1.424(9)
C11 C12 1.378(10)
C27 C28 1.382(11)
C27 C26 1.394(11)
F22 F25 0.96(4)
F22 C80 1.31(4)
F22 F27 1.42(4)
F9 C63 1.227(13)
C77 C80 1.524(10)
C63 F8 1.388(15)
C63 C59 1.487(12)
C80 F23 1.23(4)
C80 F26 1.293(11)
C80 F25 1.302(11)
C80 F27 1.348(11)
C53 C56 1.490(11)
F23 F27 1.00(3)
F23 F26 1.39(4)
F11 C64 1.340(9)
F12 C64 1.356(9)
F10 C64 1.343(9)
C61 C64 1.496(10)

loop_
_geom_torsion_atom_site_label_1
_geom_torsion_atom_site_label_2
_geom_torsion_atom_site_label_3
_geom_torsion_atom_site_label_4
_geom_torsion
C7 P1 C13 C14 109.5(6)
C1 P1 C13 C14 10.0(6)
Ru1 P1 C13 C14 -116.6(5)
C7 P1 C13 C21 -80.0(6)
C1 P1 C13 C21 -179.5(6)
Ru1 P1 C13 C21 53.9(6)
C25 C24 C29 C28 0.3(11)
C23 C24 C29 C28 -170.9(7)
C40 C39 C38 C37 0.1(10)
C45 C39 C38 C37 174.5(6)
Ru1 C39 C38 C37 -55.4(6)
C40 C39 C38 C44 -169.4(6)
C45 C39 C38 C44 5.1(10)
Ru1 C39 C38 C44 135.2(6)
C40 C39 C38 Ru1 55.4(6)
C45 C39 C38 Ru1 -130.1(6)
C35 C36 C31 C32 -1.8(11)
C35 C36 C31 C30 169.6(7)
C35 C36 C31 Ru1 93.3(8)
C31 C36 C35 C34 -1.3(11)
C36 C35 C34 C33 0.8(11)
C36 C31 C30 C23 64.5(12)
C32 C31 C30 C23 -124.1(10)
Ru1 C31 C30 C23 -178.0(11)
C36 C31 C30 Ru1 -117.5(7)
C32 C31 C30 Ru1 53.9(6)
C51 C50 C49 C54 -0.7(10)
C51 C50 C49 B1 174.2(7)
C53 C54 C49 C50 -1.3(11)
C53 C54 C49 B1 -176.2(7)
C65 C70 C69 C68 0.3(11)
C65 C70 C69 C72 179.1(7)
C77 C76 C75 C74 2.5(10)
C77 C76 C75 C79 178.2(7)
C73 C74 C75 C76 0.6(11)
C73 C74 C75 C79 -175.1(7)
C39 C38 C37 C42 -2.6(10)
C44 C38 C37 C42 166.6(6)
Ru1 C38 C37 C42 -58.9(6)
C39 C38 C37 C43 -179.2(6)
C44 C38 C37 C43 -10.0(10)
Ru1 C38 C37 C43 124.5(6)
C39 C38 C37 Ru1 56.3(6)
C44 C38 C37 Ru1 -134.5(6)
C41 C42 C37 C38 6.2(10)
C48 C42 C37 C38 -170.3(7)
Ru1 C42 C37 C38 58.0(6)
C41 C42 C37 C43 -177.1(6)
C48 C42 C37 C43 6.4(10)
Ru1 C42 C37 C43 -125.3(6)
C41 C42 C37 Ru1 -51.8(6)
C48 C42 C37 Ru1 131.7(7)
C3 C2 C1 C6 1.8(11)
C3 C2 C1 P1 168.2(6)
C7 P1 C1 C6 116.2(6)
C13 P1 C1 C6 -138.4(6)
Ru1 P1 C1 C6 -17.7(7)
C7 P1 C1 C2 -50.3(7)
C13 P1 C1 C2 55.1(7)
Ru1 P1 C1 C2 175.8(5)
C59 C58 C57 C62 0.0(11)
C59 C58 C57 B1 -178.4(7)
C61 C62 C57 C58 -1.3(10)
C61 C62 C57 B1 177.0(7)
C49 C50 C51 C52 2.2(11)
C49 C50 C51 C55 -178.2(7)
C19 C20 C21 C13 -176.2(7)
C23 C20 C21 C13 5.5(12)
C19 C20 C21 C22 5.3(10)
C23 C20 C21 C22 -173.0(7)
C14 C13 C21 C20 -179.9(7)
P1 C13 C21 C20 10.0(10)
C14 C13 C21 C22 -1.4(10)
P1 C13 C21 C22 -171.6(5)
C22 C17 C18 C19 0.2(12)
C50 C51 C52 C53 -1.7(12)
C55 C51 C52 C53 178.8(7)
C2 C1 C6 C5 -0.9(11)
P1 C1 C6 C5 -168.0(6)
C70 C69 C68 C67 -0.3(11)
C72 C69 C68 C67 -179.1(7)
C29 C24 C25 C26 0.0(12)
C23 C24 C25 C26 171.2(7)
C18 C17 C22 C16 177.5(7)
C18 C17 C22 C21 1.4(11)
C20 C21 C22 C17 -4.2(10)
C13 C21 C22 C17 177.2(7)
C20 C21 C22 C16 179.9(6)
C13 C21 C22 C16 1.2(10)
C21 C13 C14 C15 1.4(11)
P1 C13 C14 C15 172.4(5)
C16 C15 C14 C13 -1.2(11)
C77 C78 C73 C74 0.5(10)
C77 C78 C73 B1 -177.2(7)
C75 C74 C73 C78 -2.1(10)
C75 C74 C73 B1 175.6(6)
C52 C51 C55 F3 3.7(12)
C50 C51 C55 F3 -175.9(7)
C52 C51 C55 F1 127.1(8)
C50 C51 C55 F1 -52.4(10)
C52 C51 C55 F2 -115.9(9)
C50 C51 C55 F2 64.5(10)
C69 C70 C65 C66 -0.2(10)
C69 C70 C65 B1 -178.5(6)
C67 C66 C65 C70 0.2(10)
C67 C66 C65 B1 178.4(7)
C65 C66 C67 C68 -0.2(11)
C65 C66 C67 C71 178.8(7)
C69 C68 C67 C66 0.3(11)
C69 C68 C67 C71 -178.7(7)
F13 C71 C67 C66 20.5(11)
F14 C71 C67 C66 -99.6(9)
F15 C71 C67 C66 140.6(7)
F13 C71 C67 C68 -160.4(7)
F14 C71 C67 C68 79.4(9)
F15 C71 C67 C68 -40.4(10)
C21 C20 C19 C18 -4.0(11)
C23 C20 C19 C18 174.5(7)
C17 C18 C19 C20 1.1(11)
C5 C4 C3 C2 -0.9(11)
C1 C2 C3 C4 -1.0(11)
C37 C42 C41 C40 -7.4(10)
C48 C42 C41 C40 169.1(7)
Ru1 C42 C41 C40 -58.6(6)
C37 C42 C41 C47 179.2(6)
C48 C42 C41 C47 -4.3(11)
Ru1 C42 C41 C47 128.0(7)
C37 C42 C41 Ru1 51.2(6)
C48 C42 C41 Ru1 -132.3(7)
C14 C15 C16 C22 1.0(11)
C17 C22 C16 C15 -177.2(7)
C21 C22 C16 C15 -1.1(11)
C35 C34 C33 C32 2.8(11)
C76 C75 C79 F21 -86.7(9)
C74 C75 C79 F21 89.0(9)
C76 C75 C79 F19 152.1(7)
C74 C75 C79 F19 -32.2(10)
C76 C75 C79 F20 33.1(10)
C74 C75 C79 F20 -151.2(7)
C68 C69 C72 F18 135.9(8)
C70 C69 C72 F18 -42.9(10)
C68 C69 C72 F17 -104.3(9)
C70 C69 C72 F17 76.9(10)
C68 C69 C72 F16 16.6(11)
C70 C69 C72 F16 -162.2(7)
C7 C8 C9 C10 0.3(11)
C11 C10 C9 C8 0.5(12)
C9 C8 C7 C12 -2.9(11)
C9 C8 C7 P1 -173.0(6)
C13 P1 C7 C8 2.3(7)
C1 P1 C7 C8 113.1(6)
Ru1 P1 C7 C8 -119.5(5)
C13 P1 C7 C12 -167.5(6)
C1 P1 C7 C12 -56.7(6)
Ru1 P1 C7 C12 70.8(7)
C9 C10 C11 C12 1.5(13)
C3 C4 C5 C6 1.9(11)
C1 C6 C5 C4 -1.0(11)
C10 C11 C12 C7 -4.3(13)
C8 C7 C12 C11 4.9(11)
P1 C7 C12 C11 175.2(6)
C36 C31 C32 C33 5.2(10)
C30 C31 C32 C33 -166.4(6)
Ru1 C31 C32 C33 -119.6(6)
C36 C31 C32 Ru1 124.8(7)
C30 C31 C32 Ru1 -46.8(6)
C34 C33 C32 C31 -5.9(11)
C34 C33 C32 Ru1 -86.9(9)
C70 C65 B1 C73 28.6(9)
C66 C65 B1 C73 -149.5(6)
C70 C65 B1 C49 -90.1(8)
C66 C65 B1 C49 91.8(8)
C70 C65 B1 C57 149.6(6)
C66 C65 B1 C57 -28.6(9)
C78 C73 B1 C65 -132.7(7)
C74 C73 B1 C65 49.8(8)
C78 C73 B1 C49 -12.6(9)
C74 C73 B1 C49 169.9(6)
C78 C73 B1 C57 107.0(7)
C74 C73 B1 C57 -70.5(8)
C50 C49 B1 C65 32.5(9)
C54 C49 B1 C65 -152.9(6)
C50 C49 B1 C73 -87.9(8)
C54 C49 B1 C73 86.7(8)
C50 C49 B1 C57 152.4(6)
C54 C49 B1 C57 -33.1(9)
C58 C57 B1 C65 85.4(8)
C62 C57 B1 C65 -92.8(8)
C58 C57 B1 C73 -153.4(7)
C62 C57 B1 C73 28.4(9)
C58 C57 B1 C49 -35.0(9)
C62 C57 B1 C49 146.8(7)
C73 C78 C77 C76 2.6(11)
C73 C78 C77 C80 179.6(7)
C75 C76 C77 C78 -4.1(11)
C75 C76 C77 C80 178.9(7)
C24 C25 C26 C27 -1.7(13)
C28 C27 C26 C25 3.0(13)
C26 C27 C28 C29 -2.6(12)
C24 C29 C28 C27 1.0(12)
F26 F24 C80 F23 14(3)
F25 F24 C80 F23 -133(2)
F25 F24 C80 F26 -147(2)
F26 F24 C80 F25 147(2)
F26 F24 C80 F22 133(2)
F25 F24 C80 F22 -14(2)
F26 F24 C80 F27 63(4)
F25 F24 C80 F27 -84(3)
F26 F24 C80 C77 -106.3(18)
F25 F24 C80 C77 106.7(12)
F25 F22 C80 F23 141(3)
F27 F22 C80 F23 -13(2)
F25 F22 C80 F24 19(3)
F27 F22 C80 F24 -135(2)
F25 F22 C80 F26 66(3)
F27 F22 C80 F26 -88(2)
F27 F22 C80 F25 -154(3)
F25 F22 C80 F27 154(3)
F25 F22 C80 C77 -101.4(19)
F27 F22 C80 C77 104.3(12)
C78 C77 C80 F23 118(2)
C76 C77 C80 F23 -65(2)
C78 C77 C80 F24 -118(3)
C76 C77 C80 F24 59(3)
C78 C77 C80 F26 -169.7(10)
C76 C77 C80 F26 7.3(13)
C78 C77 C80 F25 -46.5(13)
C76 C77 C80 F25 130.5(10)
C78 C77 C80 F22 0(3)
C76 C77 C80 F22 177(2)
C78 C77 C80 F27 70.2(12)
C76 C77 C80 F27 -112.8(11)
C61 C60 C59 C58 0.7(13)
C61 C60 C59 C63 -179.9(9)
C57 C58 C59 C60 0.4(13)
C57 C58 C59 C63 -179.1(9)
F9 C63 C59 C60 47.7(18)
F7 C63 C59 C60 177.8(10)
F8 C63 C59 C60 -67.0(13)
F9 C63 C59 C58 -132.9(12)
F7 C63 C59 C58 -2.7(17)
F8 C63 C59 C58 112.4(10)
C51 C52 C53 C54 -0.3(12)
C51 C52 C53 C56 -179.3(8)
C49 C54 C53 C52 1.8(12)
C49 C54 C53 C56 -179.2(8)
C52 C53 C56 F5 -6.7(14)
C54 C53 C56 F5 174.3(9)
C52 C53 C56 F6 -132.4(8)
C54 C53 C56 F6 48.6(12)
C52 C53 C56 F4 114.4(9)
C54 C53 C56 F4 -64.6(11)
C31 C30 C23 C24 19.6(14)
Ru1 C30 C23 C24 -157.2(7)
C31 C30 C23 C20 -164.2(8)
Ru1 C30 C23 C20 19.0(13)
C29 C24 C23 C30 166.2(7)
C25 C24 C23 C30 -4.7(12)
C29 C24 C23 C20 -10.1(10)
C25 C24 C23 C20 179.0(7)
C19 C20 C23 C30 120.8(7)
C21 C20 C23 C30 -60.8(10)
C19 C20 C23 C24 -62.7(8)
C21 C20 C23 C24 115.7(8)
C38 C39 C40 C41 -1.2(10)
C45 C39 C40 C41 -175.5(6)
Ru1 C39 C40 C41 53.1(6)
C38 C39 C40 C46 172.2(7)
C45 C39 C40 C46 -2.1(11)
Ru1 C39 C40 C46 -133.5(7)
C38 C39 C40 Ru1 -54.3(6)
C45 C39 C40 Ru1 131.4(6)
C42 C41 C40 C39 5.0(10)
C47 C41 C40 C39 178.3(6)
Ru1 C41 C40 C39 -53.6(6)
C42 C41 C40 C46 -168.9(7)
C47 C41 C40 C46 4.5(10)
Ru1 C41 C40 C46 132.6(6)
C42 C41 C40 Ru1 58.5(6)
C47 C41 C40 Ru1 -128.1(6)
F24 C80 F23 F27 134(3)
F26 C80 F23 F27 145(3)
F25 C80 F23 F27 55(4)
F22 C80 F23 F27 17(3)
C77 C80 F23 F27 -103(2)
F24 C80 F23 F26 -11(3)
F25 C80 F23 F26 -90(3)
F22 C80 F23 F26 -128.8(19)
F27 C80 F23 F26 -145(3)
C77 C80 F23 F26 111.2(12)
C59 C60 C61 C62 -2.0(12)
C59 C60 C61 C64 176.6(8)
C57 C62 C61 C60 2.4(11)
C57 C62 C61 C64 -176.1(7)
C60 C61 C64 F11 -80.8(10)
C62 C61 C64 F11 97.7(8)
C60 C61 C64 F10 39.9(10)
C62 C61 C64 F10 -141.6(7)
C60 C61 C64 F12 159.8(7)
C62 C61 C64 F12 -21.6(11)
F27 F22 F25 C80 26(3)
C80 F22 F25 F24 -20(3)
F27 F22 F25 F24 6(5)
F23 C80 F25 F22 -61(4)
F24 C80 F25 F22 -160(3)
F26 C80 F25 F22 -135(3)
F27 C80 F25 F22 -24(3)
C77 C80 F25 F22 97(2)
F23 C80 F25 F24 99(4)
F26 C80 F25 F24 25(2)
F22 C80 F25 F24 160(3)
F27 C80 F25 F24 136(2)
C77 C80 F25 F24 -103(2)
F26 F24 F25 F22 -12(5)
C80 F24 F25 F22 22(3)
F26 F24 F25 C80 -34(3)
F25 F24 F26 C80 31(2)
C80 F24 F26 F23 -13(3)
F25 F24 F26 F23 19(5)
F23 C80 F26 F24 -166(3)
F25 C80 F26 F24 -31(3)
F22 C80 F26 F24 -72(4)
F27 C80 F26 F24 -141(3)
C77 C80 F26 F24 95(2)
F24 C80 F26 F23 166(3)
F25 C80 F26 F23 135(2)
F22 C80 F26 F23 95(3)
F27 C80 F26 F23 25(2)
C77 C80 F26 F23 -98(2)
F27 F23 F26 F24 -26(5)
C80 F23 F26 F24 14(3)
F27 F23 F26 C80 -40(3)
F26 F23 F27 C80 35(3)
C80 F23 F27 F22 -16(3)
F26 F23 F27 F22 19(5)
F24 C80 F27 F23 -76(4)
F26 C80 F27 F23 -33(3)
F25 C80 F27 F23 -145(3)
F22 C80 F27 F23 -163(3)
C77 C80 F27 F23 93(3)
F23 C80 F27 F22 163(3)
F24 C80 F27 F22 87(4)
F26 C80 F27 F22 130(2)
F25 C80 F27 F22 17.7(19)
C77 C80 F27 F22 -104.3(19)
F25 F22 F27 F23 -11(5)
C80 F22 F27 F23 17(3)
F25 F22 F27 C80 -28(3)
